data_7155246
loop_
_publ_author_name
'Mondal, Santanu'
'Mugesh, Govindasamy'

_publ_section_title
;
 Biomimetic deiodination of thyroid hormones and iodothyronamines - a
 structure-activity relationship study.
;
_journal_issue 40
_journal_name_full 'Organic &amp; biomolecular chemistry'
_journal_page_first 9490
_journal_page_last 9500
_journal_paper_doi 10.1039/c6ob01375a
_journal_volume 14
_journal_year 2016
_chemical_formula_moiety 'C15 H17 N O2 Se2'
_chemical_formula_sum 'C15 H17 N O2 Se2'
_chemical_formula_weight 401.22
_chemical_name_systematic
;
 ?
;
_space_group_IT_number 14
_symmetry_cell_setting monoclinic
_symmetry_space_group_name_Hall '-P 2yn'
_symmetry_space_group_name_H-M 'P 1 21/n 1'
_atom_sites_solution_hydrogens geom
_atom_sites_solution_primary direct
_atom_sites_solution_secondary difmap
_audit_creation_method SHELXL-97
_audit_update_record
;
2016-06-19 deposited with the CCDC.
2016-08-09 downloaded from the CCDC.
;
_cell_angle_alpha 90.00
_cell_angle_beta 96.736(10)
_cell_angle_gamma 90.00
_cell_formula_units_Z 4
_cell_length_a 12.201(4)
_cell_length_b 6.3287(16)
_cell_length_c 19.477(5)
_cell_measurement_reflns_used 9961
_cell_measurement_temperature 296(2)
_cell_measurement_theta_max 28.82
_cell_measurement_theta_min 3.36
_cell_volume 1493.6(7)
_computing_structure_refinement 'SHELXL-97 (Sheldrick, 2008)'
_diffrn_ambient_temperature 296(2)
_diffrn_measured_fraction_theta_full 0.978
_diffrn_measured_fraction_theta_max 0.978
_diffrn_measurement_device_type 'Bruker APEX-II CCD'
_diffrn_measurement_method '\f and \w scans'
_diffrn_radiation_monochromator graphite
_diffrn_radiation_source 'fine-focus sealed tube'
_diffrn_radiation_type MoK\a
_diffrn_radiation_wavelength 0.71073
_diffrn_reflns_av_R_equivalents 0.1001
_diffrn_reflns_av_sigmaI/netI 0.0616
_diffrn_reflns_limit_h_max 17
_diffrn_reflns_limit_h_min -17
_diffrn_reflns_limit_k_max 9
_diffrn_reflns_limit_k_min -8
_diffrn_reflns_limit_l_max 27
_diffrn_reflns_limit_l_min -27
_diffrn_reflns_number 70379
_diffrn_reflns_theta_full 30.66
_diffrn_reflns_theta_max 30.66
_diffrn_reflns_theta_min 3.36
_exptl_absorpt_coefficient_mu 4.951
_exptl_absorpt_correction_T_max 0.743
_exptl_absorpt_correction_T_min 0.628
_exptl_absorpt_correction_type empirical
_exptl_absorpt_process_details SADABS
_exptl_crystal_colour orange-yellow
_exptl_crystal_density_diffrn 1.784
_exptl_crystal_density_method 'not measured'
_exptl_crystal_description prism
_exptl_crystal_F_000 198
_exptl_crystal_size_max 0.10
_exptl_crystal_size_mid 0.08
_exptl_crystal_size_min 0.06
_refine_diff_density_max 0.773
_refine_diff_density_min -0.629
_refine_diff_density_rms 0.112
_refine_ls_extinction_method none
_refine_ls_goodness_of_fit_ref 1.070
_refine_ls_hydrogen_treatment mixed
_refine_ls_matrix_type full
_refine_ls_number_parameters 189
_refine_ls_number_reflns 4519
_refine_ls_number_restraints 2
_refine_ls_restrained_S_all 1.070
_refine_ls_R_factor_all 0.1199
_refine_ls_R_factor_gt 0.0512
_refine_ls_shift/su_max 0.023
_refine_ls_shift/su_mean 0.001
_refine_ls_structure_factor_coef Fsqd
_refine_ls_weighting_details 'calc w=1/[\s^2^(Fo^2^)+(0.0211P)^2^+4.1451P] where P=(Fo^2^+2Fc^2^)/3'
_refine_ls_weighting_scheme calc
_refine_ls_wR_factor_gt 0.0816
_refine_ls_wR_factor_ref 0.1005
_reflns_number_gt 2688
_reflns_number_total 4519
_reflns_threshold_expression >2\s(I)
_cod_data_source_file c6ob01375a2.cif
_cod_data_source_block sm103
_cod_depositor_comments
;
The following automatic conversions were performed:

'_symmetry_cell_setting' value 'MONOCLINIC' changed to 'monoclinic'
according to
/usr/data/users/saulius/crontab/automatic-downloads/rss-feeds/RSC/lib/dictionaries/cif_core.dic
dictionary named 'cif_core.dic' version 2.4.2 from 2011-04-26.

'_exptl_absorpt_correction_type' value 'EMPIRICAL' changed to
'empirical' according to
/usr/data/users/saulius/crontab/automatic-downloads/rss-feeds/RSC/lib/dictionaries/cif_core.dic
dictionary named 'cif_core.dic' version 2.4.2 from 2011-04-26.

Automatic conversion script
Id: cif_fix_values 4268 2015-11-12 08:31:59Z antanas 

 Adding full bibliography for 7155245--7155246.cif.
;
_cod_original_sg_symbol_H-M 'P 21/n'
_cod_database_code 7155246

loop_
_symmetry_equiv_pos_as_xyz
'x, y, z'
'-x+1/2, y+1/2, -z+1/2'
'-x, -y, -z'
'x-1/2, -y-1/2, z-1/2'

loop_
_atom_site_label
_atom_site_type_symbol
_atom_site_fract_x
_atom_site_fract_y
_atom_site_fract_z
_atom_site_U_iso_or_equiv
_atom_site_adp_type
_atom_site_occupancy
_atom_site_symmetry_multiplicity
_atom_site_calc_flag
_atom_site_refinement_flags
H16 H 0.680(3) 0.062(6) -0.0820(17) 0.034(12) Uiso 1 1 d D
H2 H 0.798(3) 0.640(3) -0.183(2) 0.035(11) Uiso 1 1 d D
Se1 Se 0.80399(4) -0.13655(7) 0.03410(2) 0.04060(13) Uani 1 1 d .
Se2 Se 0.83800(4) -0.39199(8) 0.12535(2) 0.05124(15) Uani 1 1 d .
N1 N 0.7238(3) 0.1378(5) -0.05473(16) 0.0325(7) Uani 1 1 d D
O2 O 0.7916(3) 0.5124(4) -0.19122(14) 0.0389(7) Uani 1 1 d D
O1 O 0.7704(3) -0.0650(4) -0.17394(14) 0.0411(7) Uani 1 1 d .
H1 H 0.7265 0.0005 -0.2011 0.062 Uiso 1 1 calc R
C1 C 0.7086(3) -0.3106(6) 0.16325(19) 0.0345(9) Uani 1 1 d .
C2 C 0.6750(4) -0.4131(7) 0.2192(2) 0.0445(11) Uani 1 1 d .
H2A H 0.7108 -0.5359 0.2358 0.053 Uiso 1 1 calc R
C3 C 0.5871(4) -0.3331(8) 0.2515(2) 0.0514(12) Uani 1 1 d .
H3 H 0.5652 -0.4027 0.2896 0.062 Uiso 1 1 calc R
C4 C 0.5334(4) -0.1551(8) 0.2276(2) 0.0454(11) Uani 1 1 d .
H4 H 0.4771 -0.1012 0.2508 0.054 Uiso 1 1 calc R
C5 C 0.5620(3) -0.0503(7) 0.16800(19) 0.0332(9) Uani 1 1 d .
C6 C 0.6516(3) -0.1306(6) 0.13511(17) 0.0281(7) Uani 1 1 d .
C7 C 0.6813(3) -0.0252(6) 0.07523(18) 0.0270(8) Uani 1 1 d .
C8 C 0.6242(3) 0.1479(6) 0.04814(19) 0.0312(8) Uani 1 1 d .
C9 C 0.5359(3) 0.2236(7) 0.0822(2) 0.0424(10) Uani 1 1 d .
H9 H 0.4965 0.3409 0.0644 0.051 Uiso 1 1 calc R
C10 C 0.5069(3) 0.1306(7) 0.1401(2) 0.0425(10) Uani 1 1 d .
H10 H 0.4495 0.1874 0.1616 0.051 Uiso 1 1 calc R
C11 C 0.6541(3) 0.2648(6) -0.0139(2) 0.0382(10) Uani 1 1 d .
H11A H 0.5870 0.3042 -0.0429 0.046 Uiso 1 1 calc R
H11B H 0.6929 0.3935 0.0010 0.046 Uiso 1 1 calc R
C12 C 0.7960(3) 0.2492(6) -0.09817(18) 0.0272(8) Uani 1 1 d .
C13 C 0.8487(3) 0.0781(6) -0.1395(2) 0.0360(9) Uani 1 1 d .
H13A H 0.8890 0.1458 -0.1735 0.043 Uiso 1 1 calc R
H13B H 0.9013 -0.0011 -0.1083 0.043 Uiso 1 1 calc R
C14 C 0.8876(3) 0.3628(7) -0.0540(2) 0.0394(9) Uani 1 1 d .
H14A H 0.8566 0.4708 -0.0275 0.059 Uiso 1 1 calc R
H14B H 0.9368 0.4260 -0.0831 0.059 Uiso 1 1 calc R
H14C H 0.9276 0.2637 -0.0232 0.059 Uiso 1 1 calc R
C15 C 0.7264(3) 0.4040(6) -0.1461(2) 0.0365(9) Uani 1 1 d .
H15A H 0.6681 0.3267 -0.1735 0.044 Uiso 1 1 calc R
H15B H 0.6922 0.5064 -0.1183 0.044 Uiso 1 1 calc R

loop_
_atom_site_aniso_label
_atom_site_aniso_U_11
_atom_site_aniso_U_22
_atom_site_aniso_U_33
_atom_site_aniso_U_23
_atom_site_aniso_U_13
_atom_site_aniso_U_12
Se1 0.0495(3) 0.0374(2) 0.0378(2) 0.00481(19) 0.01721(18) 0.0168(2)
Se2 0.0622(3) 0.0508(3) 0.0424(3) 0.0136(2) 0.0133(2) 0.0269(2)
N1 0.049(2) 0.0226(15) 0.0264(16) 0.0024(14) 0.0067(14) -0.0014(15)
O2 0.063(2) 0.0215(14) 0.0341(15) 0.0017(12) 0.0131(14) -0.0037(13)
O1 0.064(2) 0.0256(14) 0.0341(15) -0.0041(12) 0.0077(14) -0.0049(13)
C1 0.043(2) 0.032(2) 0.0282(19) -0.0028(16) 0.0005(17) 0.0012(17)
C2 0.052(3) 0.045(3) 0.035(2) 0.0089(19) -0.0023(19) -0.006(2)
C3 0.056(3) 0.065(3) 0.033(2) 0.008(2) 0.009(2) -0.016(3)
C4 0.039(2) 0.064(3) 0.034(2) -0.003(2) 0.0108(18) -0.011(2)
C5 0.028(2) 0.043(2) 0.0294(19) -0.0025(17) 0.0048(15) -0.0036(17)
C6 0.0297(19) 0.0288(18) 0.0251(17) -0.0038(15) -0.0001(14) -0.0012(16)
C7 0.0269(19) 0.0295(19) 0.0249(18) -0.0042(15) 0.0049(14) 0.0023(15)
C8 0.031(2) 0.032(2) 0.0313(19) -0.0009(16) 0.0062(15) 0.0045(17)
C9 0.038(2) 0.040(2) 0.052(3) 0.004(2) 0.012(2) 0.0117(19)
C10 0.030(2) 0.052(3) 0.049(2) -0.001(2) 0.0169(18) 0.007(2)
C11 0.043(2) 0.031(2) 0.043(2) 0.0090(18) 0.0143(19) 0.0135(18)
C12 0.033(2) 0.0228(18) 0.0260(18) -0.0013(14) 0.0057(15) 0.0038(15)
C13 0.044(2) 0.029(2) 0.036(2) -0.0021(17) 0.0094(18) 0.0053(17)
C14 0.038(2) 0.039(2) 0.040(2) -0.0093(19) 0.0014(17) 0.0015(19)
C15 0.047(2) 0.0245(19) 0.039(2) 0.0037(16) 0.0083(18) -0.0004(17)

loop_
_atom_type_symbol
_atom_type_description
_atom_type_scat_dispersion_real
_atom_type_scat_dispersion_imag
_atom_type_scat_source
C C 0.0033 0.0016 'International Tables Vol C Tables 4.2.6.8 and 6.1.1.4'
H H 0.0000 0.0000 'International Tables Vol C Tables 4.2.6.8 and 6.1.1.4'
N N 0.0061 0.0033 'International Tables Vol C Tables 4.2.6.8 and 6.1.1.4'
O O 0.0106 0.0060 'International Tables Vol C Tables 4.2.6.8 and 6.1.1.4'
Se Se -0.0929 2.2259 'International Tables Vol C Tables 4.2.6.8 and 6.1.1.4'

loop_
_geom_angle_atom_site_label_1
_geom_angle_atom_site_label_2
_geom_angle_atom_site_label_3
_geom_angle
C7 Se1 Se2 90.79(11)
C1 Se2 Se1 91.48(12)
C11 N1 C12 118.2(3)
C11 N1 H16 106(3)
C12 N1 H16 107(3)
C15 O2 H2 114(3)
C13 O1 H1 109.5
C2 C1 C6 120.7(4)
C2 C1 Se2 121.5(3)
C6 C1 Se2 117.7(3)
C1 C2 C3 120.1(4)
C1 C2 H2A 120.0
C3 C2 H2A 120.0
C4 C3 C2 120.7(4)
C4 C3 H3 119.6
C2 C3 H3 119.6
C3 C4 C5 120.9(4)
C3 C4 H4 119.5
C5 C4 H4 119.5
C10 C5 C4 123.1(4)
C10 C5 C6 118.3(3)
C4 C5 C6 118.5(4)
C1 C6 C5 118.9(3)
C1 C6 C7 122.2(3)
C5 C6 C7 118.9(3)
C8 C7 C6 121.5(3)
C8 C7 Se1 121.4(3)
C6 C7 Se1 117.2(3)
C7 C8 C9 118.1(3)
C7 C8 C11 123.0(3)
C9 C8 C11 118.9(3)
C10 C9 C8 122.1(4)
C10 C9 H9 118.9
C8 C9 H9 118.9
C9 C10 C5 121.1(4)
C9 C10 H10 119.5
C5 C10 H10 119.5
N1 C11 C8 112.2(3)
N1 C11 H11A 109.2
C8 C11 H11A 109.2
N1 C11 H11B 109.2
C8 C11 H11B 109.2
H11A C11 H11B 107.9
N1 C12 C14 110.7(3)
N1 C12 C13 106.2(3)
C14 C12 C13 107.9(3)
N1 C12 C15 109.2(3)
C14 C12 C15 111.2(3)
C13 C12 C15 111.5(3)
O1 C13 C12 113.4(3)
O1 C13 H13A 108.9
C12 C13 H13A 108.9
O1 C13 H13B 108.9
C12 C13 H13B 108.9
H13A C13 H13B 107.7
C12 C14 H14A 109.5
C12 C14 H14B 109.5
H14A C14 H14B 109.5
C12 C14 H14C 109.5
H14A C14 H14C 109.5
H14B C14 H14C 109.5
O2 C15 C12 111.8(3)
O2 C15 H15A 109.3
C12 C15 H15A 109.3
O2 C15 H15B 109.3
C12 C15 H15B 109.3
H15A C15 H15B 107.9

loop_
_geom_bond_atom_site_label_1
_geom_bond_atom_site_label_2
_geom_bond_distance
Se1 C7 1.913(3)
Se1 Se2 2.4023(7)
Se2 C1 1.891(4)
N1 C11 1.470(5)
N1 C12 1.472(5)
N1 H16 0.856(18)
O2 C15 1.428(5)
O2 H2 0.824(18)
O1 C13 1.426(5)
O1 H1 0.8200
C1 C2 1.372(6)
C1 C6 1.411(5)
C2 C3 1.400(6)
C2 H2A 0.9300
C3 C4 1.357(7)
C3 H3 0.9300
C4 C5 1.416(6)
C4 H4 0.9300
C5 C10 1.405(6)
C5 C6 1.424(5)
C6 C7 1.427(5)
C7 C8 1.371(5)
C8 C9 1.414(5)
C8 C11 1.498(5)
C9 C10 1.354(6)
C9 H9 0.9300
C10 H10 0.9300
C11 H11A 0.9700
C11 H11B 0.9700
C12 C14 1.510(5)
C12 C13 1.534(5)
C12 C15 1.539(5)
C13 H13A 0.9700
C13 H13B 0.9700
C14 H14A 0.9600
C14 H14B 0.9600
C14 H14C 0.9600
C15 H15A 0.9700
C15 H15B 0.9700

loop_
_geom_torsion_atom_site_label_1
_geom_torsion_atom_site_label_2
_geom_torsion_atom_site_label_3
_geom_torsion_atom_site_label_4
_geom_torsion
C7 Se1 Se2 C1 5.97(16)
Se1 Se2 C1 C2 176.4(3)
Se1 Se2 C1 C6 -8.0(3)
C6 C1 C2 C3 -3.5(6)
Se2 C1 C2 C3 172.0(3)
C1 C2 C3 C4 0.6(7)
C2 C3 C4 C5 2.5(7)
C3 C4 C5 C10 178.0(4)
C3 C4 C5 C6 -2.6(6)
C2 C1 C6 C5 3.3(6)
Se2 C1 C6 C5 -172.3(3)
C2 C1 C6 C7 -177.4(4)
Se2 C1 C6 C7 7.0(5)
C10 C5 C6 C1 179.1(4)
C4 C5 C6 C1 -0.3(5)
C10 C5 C6 C7 -0.2(5)
C4 C5 C6 C7 -179.6(3)
C1 C6 C7 C8 179.2(4)
C5 C6 C7 C8 -1.4(5)
C1 C6 C7 Se1 -0.5(5)
C5 C6 C7 Se1 178.9(3)
Se2 Se1 C7 C8 176.0(3)
Se2 Se1 C7 C6 -4.3(3)
C6 C7 C8 C9 1.6(6)
Se1 C7 C8 C9 -178.8(3)
C6 C7 C8 C11 179.0(4)
Se1 C7 C8 C11 -1.3(5)
C7 C8 C9 C10 0.0(6)
C11 C8 C9 C10 -177.6(4)
C8 C9 C10 C5 -1.7(7)
C4 C5 C10 C9 -178.9(4)
C6 C5 C10 C9 1.8(6)
C12 N1 C11 C8 -155.2(3)
C7 C8 C11 N1 18.9(6)
C9 C8 C11 N1 -163.7(4)
C11 N1 C12 C14 68.7(4)
C11 N1 C12 C13 -174.4(3)
C11 N1 C12 C15 -54.0(4)
N1 C12 C13 O1 50.7(4)
C14 C12 C13 O1 169.5(3)
C15 C12 C13 O1 -68.1(4)
N1 C12 C15 O2 -178.2(3)
C14 C12 C15 O2 59.4(4)
C13 C12 C15 O2 -61.1(4)
